data_4088483
loop_
_publ_author_name
'Vicente-Hernandez, Inmaculada'
'Chicote, Mar\'ia-Teresa'
'Vicente, Jos\'e'
'Bautista, Delia'

_publ_section_title
;
 Synthesis of Aryl-, Benzoyl-, and Iminobenzoyl-Palladium(II) Complexes
 Derived from N-Phenyl Formamide. Synthesis of a Homoleptic Ball-Shaped
 Tetranuclear Palladium Complex
;
_journal_issue 8
_journal_name_full Organometallics
_journal_page_first 1107
_journal_paper_doi 10.1021/acs.organomet.6b00122
_journal_volume 35
_journal_year 2016
_chemical_formula_sum 'C38 H48 N4 O2 Pd'
_chemical_formula_weight 699.20
_space_group_IT_number 14
_space_group_name_Hall '-P 2ybc'
_space_group_name_H-M_alt 'P 1 21/c 1'
_symmetry_cell_setting monoclinic
_symmetry_space_group_name_H-M 'P 1 21/c 1'
_atom_sites_solution_hydrogens geom
_atom_sites_solution_primary direct
_atom_sites_solution_secondary difmap
_audit_creation_method SHELXL-97
_cell_angle_alpha 90.00
_cell_angle_beta 103.333(2)
_cell_angle_gamma 90.00
_cell_formula_units_Z 4
_cell_length_a 13.7590(10)
_cell_length_b 16.5540(12)
_cell_length_c 15.9444(12)
_cell_measurement_reflns_used 9664
_cell_measurement_temperature 100(2)
_cell_measurement_theta_max 30.85
_cell_measurement_theta_min 2.54
_cell_volume 3533.7(5)
_computing_cell_refinement 'SAINT V8.27B (Bruker AXS Inc., 2011)'
_computing_data_collection 'APEX2 2013.2 (Bruker AXS Inc.)'
_computing_data_reduction 'SAINT V8.27B (Bruker AXS Inc., 2011)'
_computing_molecular_graphics 'Bruker SHELXTL'
_computing_publication_material 'Bruker SHELXTL'
_computing_structure_refinement 'SHELXL-97 (Sheldrick, 2008)'
_computing_structure_solution 'SHELXS-97 (Sheldrick, 2008)'
_diffrn_ambient_temperature 100(2)
_diffrn_detector_area_resol_mean 10.4167
_diffrn_measured_fraction_theta_full 0.999
_diffrn_measured_fraction_theta_max 0.999
_diffrn_measurement_device_type 'Bruker D8 QUEST'
_diffrn_measurement_method \w.scans
_diffrn_radiation_monochromator multilayer
_diffrn_radiation_source 'high brilliance microfocus sealed tube'
_diffrn_radiation_type MoK\a
_diffrn_radiation_wavelength 0.71073
_diffrn_reflns_av_R_equivalents 0.0384
_diffrn_reflns_av_sigmaI/netI 0.0180
_diffrn_reflns_limit_h_max 18
_diffrn_reflns_limit_h_min -18
_diffrn_reflns_limit_k_max 22
_diffrn_reflns_limit_k_min -22
_diffrn_reflns_limit_l_max 21
_diffrn_reflns_limit_l_min -20
_diffrn_reflns_number 95917
_diffrn_reflns_theta_full 27.00
_diffrn_reflns_theta_max 28.28
_diffrn_reflns_theta_min 1.96
_exptl_absorpt_coefficient_mu 0.563
_exptl_absorpt_correction_T_max 0.9281
_exptl_absorpt_correction_T_min 0.8381
_exptl_absorpt_correction_type multi-scan
_exptl_absorpt_process_details SADABS
_exptl_crystal_colour yellow
_exptl_crystal_density_diffrn 1.314
_exptl_crystal_density_method 'not measured'
_exptl_crystal_description prism
_exptl_crystal_F_000 1464
_exptl_crystal_size_max 0.27
_exptl_crystal_size_mid 0.16
_exptl_crystal_size_min 0.07
_refine_diff_density_max 1.411
_refine_diff_density_min -0.464
_refine_diff_density_rms 0.073
_refine_ls_extinction_method none
_refine_ls_goodness_of_fit_ref 1.065
_refine_ls_hydrogen_treatment mixed
_refine_ls_matrix_type full
_refine_ls_number_parameters 417
_refine_ls_number_reflns 8756
_refine_ls_number_restraints 37
_refine_ls_restrained_S_all 1.064
_refine_ls_R_factor_all 0.0347
_refine_ls_R_factor_gt 0.0281
_refine_ls_shift/su_max 0.003
_refine_ls_shift/su_mean 0.000
_refine_ls_structure_factor_coef Fsqd
_refine_ls_weighting_details 'calc w=1/[\s^2^(Fo^2^)+(0.0337P)^2^+3.8648P] where P=(Fo^2^+2Fc^2^)/3'
_refine_ls_weighting_scheme calc
_refine_ls_wR_factor_gt 0.0718
_refine_ls_wR_factor_ref 0.0754
_reflns_number_gt 7675
_reflns_number_total 8756
_reflns_threshold_expression >2sigma(I)
_cod_data_source_file om6b00122_si_001.cif
_cod_data_source_block ivg44_0m
_cod_original_cell_volume 3533.7(4)
_cod_original_sg_symbol_H-M 'P 2(1)/c'
_cod_database_code 4088483

loop_
_symmetry_equiv_pos_as_xyz
'x, y, z'
'-x, y+1/2, -z+1/2'
'-x, -y, -z'
'x, -y-1/2, z-1/2'

loop_
_atom_site_label
_atom_site_type_symbol
_atom_site_fract_x
_atom_site_fract_y
_atom_site_fract_z
_atom_site_U_iso_or_equiv
_atom_site_adp_type
_atom_site_occupancy
_atom_site_symmetry_multiplicity
_atom_site_calc_flag
_atom_site_refinement_flags
Pd1 Pd 0.658105(9) 0.890874(8) 0.148849(8) 0.01263(5) Uani 1 1 d .
N1 N 0.71733(11) 0.95890(9) 0.25469(9) 0.0160(3) Uani 1 1 d .
N2 N 0.59466(11) 0.81976(9) 0.04320(9) 0.0143(3) Uani 1 1 d .
N3 N 0.51740(10) 0.95109(9) 0.09873(9) 0.0134(3) Uani 1 1 d .
C1 C 0.76882(12) 0.81830(11) 0.20494(11) 0.0154(3) Uani 1 1 d .
C2 C 0.79749(13) 0.83428(11) 0.29968(11) 0.0161(3) Uani 1 1 d .
C3 C 0.77013(13) 0.91103(12) 0.32367(11) 0.0172(3) Uani 1 1 d .
C4 C 0.79335(14) 0.93394(12) 0.41053(12) 0.0213(4) Uani 1 1 d .
H4 H 0.7750 0.9858 0.4271 0.026 Uiso 1 1 calc R
C5 C 0.84345(15) 0.87998(13) 0.47218(12) 0.0237(4) Uani 1 1 d .
H5 H 0.8602 0.8957 0.5311 0.028 Uiso 1 1 calc R
C6 C 0.86958(14) 0.80348(13) 0.44923(12) 0.0225(4) Uani 1 1 d .
H6 H 0.9026 0.7668 0.4923 0.027 Uiso 1 1 calc R
C7 C 0.84732(13) 0.78063(12) 0.36298(11) 0.0193(4) Uani 1 1 d .
H7 H 0.8659 0.7286 0.3470 0.023 Uiso 1 1 calc R
C8 C 0.72903(13) 1.03895(12) 0.25847(12) 0.0185(4) Uani 1 1 d .
H8 H 0.7695 1.0605 0.3100 0.022 Uiso 1 1 calc R
O1 O 0.69217(10) 1.08754(8) 0.20129(9) 0.0224(3) Uani 1 1 d .
N4 N 0.80435(11) 0.76554(10) 0.16313(10) 0.0182(3) Uani 1 1 d .
C11 C 0.87756(13) 0.70599(12) 0.19379(11) 0.0182(4) Uani 1 1 d .
C12 C 0.97934(14) 0.72431(13) 0.20416(12) 0.0223(4) Uani 1 1 d .
C13 C 1.04840(15) 0.66194(14) 0.22553(14) 0.0285(4) Uani 1 1 d .
H13 H 1.1175 0.6734 0.2330 0.034 Uiso 1 1 calc R
C14 C 1.01868(16) 0.58395(15) 0.23606(14) 0.0306(5) Uani 1 1 d .
H14 H 1.0670 0.5422 0.2506 0.037 Uiso 1 1 calc R
C15 C 0.91793(16) 0.56661(13) 0.22529(13) 0.0270(4) Uani 1 1 d .
H15 H 0.8977 0.5128 0.2330 0.032 Uiso 1 1 calc R
C16 C 0.84602(14) 0.62677(12) 0.20341(12) 0.0211(4) Uani 1 1 d .
C17 C 0.73629(16) 0.60802(14) 0.18900(15) 0.0294(5) Uani 1 1 d .
H17A H 0.7276 0.5511 0.2024 0.044 Uiso 1 1 calc R
H17B H 0.7033 0.6186 0.1287 0.044 Uiso 1 1 calc R
H17C H 0.7065 0.6422 0.2266 0.044 Uiso 1 1 calc R
C18 C 1.01088(16) 0.80940(14) 0.19101(16) 0.0317(5) Uani 1 1 d .
H18A H 1.0836 0.8114 0.1987 0.048 Uiso 1 1 calc R
H18B H 0.9909 0.8451 0.2332 0.048 Uiso 1 1 calc R
H18C H 0.9787 0.8272 0.1326 0.048 Uiso 1 1 calc R
C21 C 0.64035(13) 0.76168(11) 0.00822(11) 0.0180(3) Uani 1 1 d .
H21 H 0.7080 0.7496 0.0344 0.022 Uiso 1 1 calc R
C22 C 0.59406(14) 0.71845(12) -0.06401(12) 0.0216(4) Uani 1 1 d .
H22 H 0.6301 0.6781 -0.0866 0.026 Uiso 1 1 calc R
C23 C 0.49447(13) 0.73390(12) -0.10392(12) 0.0192(4) Uani 1 1 d .
C24 C 0.44813(13) 0.79580(11) -0.06868(11) 0.0170(3) Uani 1 1 d .
H24 H 0.3809 0.8097 -0.0945 0.020 Uiso 1 1 calc R
C25 C 0.49895(13) 0.83744(11) 0.00374(11) 0.0140(3) Uani 1 1 d .
C26 C 0.45333(13) 0.90572(10) 0.04049(11) 0.0135(3) Uani 1 1 d .
C27 C 0.35191(13) 0.92232(11) 0.01656(11) 0.0153(3) Uani 1 1 d .
H27 H 0.3093 0.8886 -0.0242 0.018 Uiso 1 1 calc R
C28 C 0.31200(13) 0.98801(11) 0.05183(11) 0.0147(3) Uani 1 1 d .
C29 C 0.37940(13) 1.03591(11) 0.10940(11) 0.0164(3) Uani 1 1 d .
H29 H 0.3565 1.0826 0.1337 0.020 Uiso 1 1 calc R
C30 C 0.48022(13) 1.01563(11) 0.13144(11) 0.0158(3) Uani 1 1 d .
H30 H 0.5246 1.0489 0.1713 0.019 Uiso 1 1 calc R
C31 C 0.44188(15) 0.68889(14) -0.18518(14) 0.0293(5) Uani 1 1 d .
C32 C 0.32793(16) 0.69679(18) -0.20106(19) 0.0471(7) Uani 1 1 d .
H32A H 0.3059 0.6770 -0.1505 0.071 Uiso 1 1 calc R
H32B H 0.2962 0.6648 -0.2517 0.071 Uiso 1 1 calc R
H32C H 0.3089 0.7536 -0.2110 0.071 Uiso 1 1 calc R
C33 C 0.4775(2) 0.72716(19) -0.26044(15) 0.0464(7) Uani 1 1 d .
H33A H 0.4643 0.7854 -0.2618 0.070 Uiso 1 1 calc R
H33B H 0.4415 0.7027 -0.3147 0.070 Uiso 1 1 calc R
H33C H 0.5493 0.7178 -0.2528 0.070 Uiso 1 1 calc R
C34 C 0.4694(2) 0.59914(16) -0.17823(19) 0.0444(7) Uani 1 1 d .
H34A H 0.5410 0.5930 -0.1754 0.067 Uiso 1 1 calc R
H34B H 0.4310 0.5704 -0.2289 0.067 Uiso 1 1 calc R
H34C H 0.4539 0.5765 -0.1260 0.067 Uiso 1 1 calc R
C35 C 0.19903(13) 1.00130(11) 0.03080(11) 0.0165(3) Uani 1 1 d .
C36 C 0.17194(15) 1.08606(13) 0.05520(15) 0.0282(4) Uani 1 1 d .
H36A H 0.0992 1.0928 0.0393 0.042 Uiso 1 1 calc R
H36B H 0.2032 1.1261 0.0245 0.042 Uiso 1 1 calc R
H36C H 0.1960 1.0938 0.1175 0.042 Uiso 1 1 calc R
C37 C 0.15376(14) 0.98802(14) -0.06546(13) 0.0261(4) Uani 1 1 d .
H37A H 0.1676 0.9327 -0.0813 0.039 Uiso 1 1 calc R
H37B H 0.1834 1.0263 -0.0993 0.039 Uiso 1 1 calc R
H37C H 0.0814 0.9965 -0.0774 0.039 Uiso 1 1 calc R
C38 C 0.15534(15) 0.93917(14) 0.08297(15) 0.0299(5) Uani 1 1 d .
H38A H 0.1722 0.8846 0.0671 0.045 Uiso 1 1 calc R
H38B H 0.0826 0.9452 0.0706 0.045 Uiso 1 1 calc R
H38C H 0.1832 0.9479 0.1446 0.045 Uiso 1 1 calc R
O99 O 0.26206(18) 0.61684(12) 0.00828(14) 0.0561(5) Uani 1 1 d U
C91 C 0.1046(3) 0.6052(2) -0.0781(2) 0.0690(10) Uani 1 1 d U
H91A H 0.1389 0.5929 -0.1241 0.104 Uiso 1 1 calc R
H91B H 0.0411 0.6323 -0.1027 0.104 Uiso 1 1 calc R
H91C H 0.0916 0.5548 -0.0502 0.104 Uiso 1 1 calc R
C92 C 0.1689(3) 0.6592(2) -0.0129(2) 0.0742(10) Uani 1 1 d U
H92A H 0.1767 0.7130 -0.0377 0.089 Uiso 1 1 calc R
H92B H 0.1407 0.6661 0.0384 0.089 Uiso 1 1 calc R
C93 C 0.3366(3) 0.6585(2) 0.0660(2) 0.0573(8) Uani 1 1 d U
H93A H 0.3155 0.6688 0.1204 0.069 Uiso 1 1 calc R
H93B H 0.3497 0.7111 0.0411 0.069 Uiso 1 1 calc R
C94 C 0.4294(3) 0.6068(3) 0.0831(3) 0.0747(11) Uani 1 1 d U
H94A H 0.4193 0.5593 0.1166 0.112 Uiso 1 1 calc R
H94B H 0.4861 0.6382 0.1156 0.112 Uiso 1 1 calc R
H94C H 0.4431 0.5895 0.0282 0.112 Uiso 1 1 calc R

loop_
_atom_site_aniso_label
_atom_site_aniso_U_11
_atom_site_aniso_U_22
_atom_site_aniso_U_33
_atom_site_aniso_U_23
_atom_site_aniso_U_13
_atom_site_aniso_U_12
Pd1 0.01100(7) 0.01693(7) 0.00969(7) 0.00006(5) 0.00182(4) 0.00007(5)
N1 0.0144(7) 0.0210(8) 0.0118(7) -0.0005(6) 0.0011(5) -0.0014(6)
N2 0.0138(7) 0.0179(7) 0.0114(6) 0.0012(5) 0.0032(5) 0.0008(5)
N3 0.0132(6) 0.0163(7) 0.0107(6) 0.0013(5) 0.0027(5) -0.0002(5)
C1 0.0118(7) 0.0205(9) 0.0135(8) 0.0027(6) 0.0021(6) -0.0020(6)
C2 0.0132(7) 0.0219(9) 0.0127(8) 0.0012(7) 0.0022(6) -0.0031(7)
C3 0.0134(8) 0.0233(9) 0.0146(8) 0.0016(7) 0.0027(6) -0.0041(7)
C4 0.0225(9) 0.0248(10) 0.0159(8) -0.0025(7) 0.0034(7) -0.0038(7)
C5 0.0248(9) 0.0333(11) 0.0119(8) -0.0003(7) 0.0021(7) -0.0057(8)
C6 0.0221(9) 0.0304(10) 0.0131(8) 0.0057(7) 0.0003(7) -0.0029(8)
C7 0.0188(8) 0.0235(9) 0.0151(8) 0.0033(7) 0.0029(7) -0.0005(7)
C8 0.0146(8) 0.0247(9) 0.0161(8) -0.0031(7) 0.0033(6) -0.0032(7)
O1 0.0206(7) 0.0218(7) 0.0228(7) 0.0016(5) 0.0010(5) -0.0014(5)
N4 0.0146(7) 0.0244(8) 0.0147(7) 0.0019(6) 0.0015(6) 0.0034(6)
C11 0.0170(8) 0.0272(9) 0.0097(7) 0.0020(7) 0.0017(6) 0.0047(7)
C12 0.0171(9) 0.0324(11) 0.0168(9) 0.0027(8) 0.0027(7) 0.0020(8)
C13 0.0173(9) 0.0425(13) 0.0258(10) 0.0073(9) 0.0053(8) 0.0081(8)
C14 0.0280(11) 0.0389(12) 0.0260(10) 0.0121(9) 0.0083(8) 0.0164(9)
C15 0.0327(11) 0.0281(11) 0.0213(9) 0.0082(8) 0.0088(8) 0.0069(9)
C16 0.0205(9) 0.0289(10) 0.0147(8) 0.0028(7) 0.0056(7) 0.0015(7)
C17 0.0230(10) 0.0323(11) 0.0324(11) 0.0070(9) 0.0051(9) -0.0030(8)
C18 0.0195(9) 0.0360(12) 0.0378(12) 0.0057(10) 0.0031(9) -0.0036(8)
C21 0.0144(8) 0.0239(9) 0.0155(8) -0.0012(7) 0.0033(6) 0.0042(7)
C22 0.0181(9) 0.0260(10) 0.0204(9) -0.0059(7) 0.0041(7) 0.0054(7)
C23 0.0169(8) 0.0233(9) 0.0169(8) -0.0046(7) 0.0028(7) 0.0014(7)
C24 0.0135(8) 0.0212(9) 0.0158(8) -0.0018(7) 0.0025(6) 0.0013(7)
C25 0.0143(7) 0.0167(8) 0.0116(7) 0.0010(6) 0.0043(6) 0.0006(6)
C26 0.0151(8) 0.0159(8) 0.0101(7) 0.0015(6) 0.0040(6) 0.0008(6)
C27 0.0146(8) 0.0177(8) 0.0135(8) -0.0015(6) 0.0028(6) -0.0002(6)
C28 0.0141(8) 0.0182(8) 0.0129(7) 0.0017(6) 0.0052(6) 0.0012(6)
C29 0.0184(8) 0.0161(8) 0.0159(8) -0.0016(7) 0.0063(7) 0.0014(7)
C30 0.0173(8) 0.0179(8) 0.0125(7) -0.0015(6) 0.0042(6) -0.0022(7)
C31 0.0195(9) 0.0382(12) 0.0272(10) -0.0191(9) -0.0005(8) 0.0048(8)
C32 0.0200(10) 0.0607(17) 0.0549(16) -0.0435(14) -0.0032(10) 0.0022(10)
C33 0.0472(15) 0.0699(19) 0.0196(11) -0.0157(11) 0.0027(10) 0.0059(13)
C34 0.0363(13) 0.0388(14) 0.0534(16) -0.0276(12) 0.0005(12) 0.0033(10)
C35 0.0132(8) 0.0205(9) 0.0167(8) 0.0005(7) 0.0052(6) 0.0017(6)
C36 0.0186(9) 0.0267(10) 0.0379(12) -0.0063(9) 0.0035(8) 0.0063(8)
C37 0.0155(8) 0.0412(12) 0.0206(9) -0.0045(8) 0.0018(7) 0.0052(8)
C38 0.0188(9) 0.0362(12) 0.0385(12) 0.0127(10) 0.0143(9) 0.0038(8)
O99 0.0710(14) 0.0424(11) 0.0492(12) 0.0060(9) 0.0022(11) 0.0046(10)
C91 0.0509(18) 0.101(3) 0.0483(18) -0.0140(18) -0.0030(15) 0.0216(18)
C92 0.095(3) 0.067(2) 0.059(2) 0.0116(17) 0.0127(19) 0.025(2)
C93 0.075(2) 0.0501(17) 0.0535(18) -0.0006(14) 0.0294(16) -0.0187(15)
C94 0.063(2) 0.097(3) 0.068(2) -0.007(2) 0.0258(19) -0.006(2)

loop_
_atom_type_symbol
_atom_type_description
_atom_type_scat_dispersion_real
_atom_type_scat_dispersion_imag
_atom_type_scat_source
C C 0.0033 0.0016 'International Tables Vol C Tables 4.2.6.8 and 6.1.1.4'
H H 0.0000 0.0000 'International Tables Vol C Tables 4.2.6.8 and 6.1.1.4'
N N 0.0061 0.0033 'International Tables Vol C Tables 4.2.6.8 and 6.1.1.4'
O O 0.0106 0.0060 'International Tables Vol C Tables 4.2.6.8 and 6.1.1.4'
Pd Pd -0.9988 1.0072 'International Tables Vol C Tables 4.2.6.8 and 6.1.1.4'

loop_
_geom_angle_atom_site_label_1
_geom_angle_atom_site_label_2
_geom_angle_atom_site_label_3
_geom_angle
C1 Pd1 N1 80.93(7)
C1 Pd1 N2 99.09(7)
N1 Pd1 N2 178.12(6)
C1 Pd1 N3 167.34(6)
N1 Pd1 N3 101.81(6)
N2 Pd1 N3 77.77(6)
C8 N1 C3 119.12(15)
C8 N1 Pd1 127.42(12)
C3 N1 Pd1 111.75(12)
C21 N2 C25 117.48(15)
C21 N2 Pd1 126.54(12)
C25 N2 Pd1 115.88(11)
C30 N3 C26 117.59(15)
C30 N3 Pd1 127.84(12)
C26 N3 Pd1 112.62(11)
N4 C1 C2 127.72(16)
N4 C1 Pd1 122.07(13)
C2 C1 Pd1 110.17(12)
C7 C2 C3 119.72(16)
C7 C2 C1 126.01(17)
C3 C2 C1 114.27(16)
C4 C3 C2 120.04(17)
C4 C3 N1 125.25(17)
C2 C3 N1 114.69(16)
C5 C4 C3 119.28(19)
C4 C5 C6 121.12(18)
C5 C6 C7 119.83(18)
C6 C7 C2 120.01(18)
O1 C8 N1 126.10(17)
C1 N4 C11 129.13(16)
C16 C11 C12 120.97(17)
C16 C11 N4 118.47(16)
C12 C11 N4 120.12(17)
C13 C12 C11 118.34(19)
C13 C12 C18 121.79(18)
C11 C12 C18 119.86(18)
C14 C13 C12 121.38(19)
C13 C14 C15 119.72(19)
C14 C15 C16 121.0(2)
C15 C16 C11 118.53(18)
C15 C16 C17 121.39(19)
C11 C16 C17 120.07(18)
N2 C21 C22 123.31(16)
C21 C22 C23 120.08(17)
C24 C23 C22 116.37(17)
C24 C23 C31 122.07(16)
C22 C23 C31 121.45(17)
C25 C24 C23 120.79(16)
N2 C25 C24 121.92(16)
N2 C25 C26 115.94(15)
C24 C25 C26 122.10(16)
N3 C26 C27 122.32(16)
N3 C26 C25 115.35(15)
C27 C26 C25 122.33(16)
C26 C27 C28 120.58(16)
C29 C28 C27 116.47(16)
C29 C28 C35 123.48(16)
C27 C28 C35 119.94(16)
C30 C29 C28 120.19(16)
N3 C30 C29 122.79(16)
C23 C31 C34 110.59(19)
C23 C31 C33 106.77(19)
C34 C31 C33 109.8(2)
C23 C31 C32 111.41(16)
C34 C31 C32 108.7(2)
C33 C31 C32 109.5(2)
C36 C35 C28 111.87(15)
C36 C35 C38 109.26(16)
C28 C35 C38 106.92(15)
C36 C35 C37 108.69(16)
C28 C35 C37 110.90(14)
C38 C35 C37 109.14(17)
C93 O99 C92 113.3(3)
O99 C92 C91 103.0(3)
O99 C93 C94 107.6(3)

loop_
_geom_bond_atom_site_label_1
_geom_bond_atom_site_label_2
_geom_bond_distance
Pd1 C1 1.9838(17)
Pd1 N1 2.0360(15)
Pd1 N2 2.0753(15)
Pd1 N3 2.1602(14)
N1 C8 1.335(2)
N1 C3 1.413(2)
N2 C21 1.339(2)
N2 C25 1.354(2)
N3 C30 1.341(2)
N3 C26 1.351(2)
C1 N4 1.263(2)
C1 C2 1.494(2)
C2 C7 1.399(2)
C2 C3 1.403(3)
C3 C4 1.400(3)
C4 C5 1.388(3)
C5 C6 1.388(3)
C6 C7 1.391(3)
C8 O1 1.234(2)
N4 C11 1.414(2)
C11 C16 1.401(3)
C11 C12 1.405(3)
C12 C13 1.391(3)
C12 C18 1.503(3)
C13 C14 1.376(3)
C14 C15 1.387(3)
C15 C16 1.390(3)
C16 C17 1.506(3)
C21 C22 1.381(3)
C22 C23 1.395(3)
C23 C24 1.392(3)
C23 C31 1.525(3)
C24 C25 1.387(2)
C25 C26 1.478(2)
C26 C27 1.387(2)
C27 C28 1.394(2)
C28 C29 1.392(2)
C28 C35 1.528(2)
C29 C30 1.391(2)
C31 C34 1.531(3)
C31 C33 1.534(4)
C31 C32 1.535(3)
C35 C36 1.525(3)
C35 C38 1.530(3)
C35 C37 1.533(3)
O99 C93 1.392(4)
O99 C92 1.431(4)
C91 C92 1.497(5)
C93 C94 1.509(5)

loop_
_geom_hbond_atom_site_label_D
_geom_hbond_atom_site_label_H
_geom_hbond_atom_site_label_A
_geom_hbond_distance_DH
_geom_hbond_distance_HA
_geom_hbond_distance_DA
_geom_hbond_angle_DHA
_geom_hbond_site_symmetry_A
C4 H4 O99 0.95 2.50 3.447(3) 172.0 2_655
